data_2002619
loop_
_publ_author_name
'Boje, J'
'Mueller-Buschbaum, Hk'

_publ_section_title
;
Synthese und Kristallstruktur von Ca Bi V O5
;
_journal_name_full
;
Zeitschrift fuer Anorganische und Allgemeine Chemie
;
_journal_page_first 521
_journal_page_last 524
_journal_paper_doi 10.1002/zaac.19936190315
_journal_volume 619
_journal_year 1993
_chemical_formula_structural 'Ca Bi (V O5)'
_chemical_formula_sum 'Bi Ca O5 V'
_chemical_name_systematic 'Calcium bismuth vanadate'
_space_group_IT_number 61
_symmetry_cell_setting orthorhombic
_symmetry_Int_Tables_number 61
_symmetry_space_group_name_Hall '-P 2ac 2ab'
_symmetry_space_group_name_H-M 'P b c a'
_cell_angle_alpha 90
_cell_angle_beta 90
_cell_angle_gamma 90
_cell_formula_units_Z 8
_cell_length_a 11.2022(25)
_cell_length_b 5.4283(15)
_cell_length_c 15.5605(19)
_cell_volume 946.2
_refine_ls_R_factor_all 0.062
_cod_database_code 2002619

loop_
_symmetry_equiv_pos_as_xyz
x,y,z
1/2+x,1/2-y,-z
-x,1/2+y,1/2-z
1/2-x,-y,1/2+z
-x,-y,-z
1/2-x,1/2+y,z
x,1/2-y,1/2+z
1/2+x,y,1/2-z

loop_
_atom_site_label
_atom_site_type_symbol
_atom_site_symmetry_multiplicity
_atom_site_Wyckoff_symbol
_atom_site_fract_x
_atom_site_fract_y
_atom_site_fract_z
_atom_site_occupancy
_atom_site_attached_hydrogens
_atom_site_calc_flag
Ca1 Ca2+ 8 c 0.1402(3) 0.0067(5) 0.4461(2) 1. 0 d
Bi1 Bi3+ 8 c 0.1535(1) 0.0407(1) 0.7662 1. 0 d
V1 V5+ 8 c 0.9040(2) 0.9878(5) 0.9019(2) 1. 0 d
O1 O2- 8 c 0.524(1) 0.167(2) 0.623(1) 1. 0 d
O2 O2- 8 c 0.270(1) 0.252(2) 0.844(1) 1. 0 d
O3 O2- 8 c 0.175(1) 0.455(2) 0.694(1) 1. 0 d
O4 O2- 8 c 0.315(1) 0.122(2) 0.523(1) 1. 0 d
O5 O2- 8 c 0.048(1) 0.296(2) 0.069(1) 1. 0 d

loop_
_atom_type_symbol
_atom_type_oxidation_number
Ca2+ 2.000
Bi3+ 3.000
V5+ 5.000
O2- -2.000
